data_2230832
loop_
_publ_author_name
'Liu, Hui'
'Xu, Ning'
'Yang, Bo'
'Wang, Wei'
'Han, Ping-fang'

_publ_section_title
;
 2,6-Dichloro-<i>N</i>-phenylbenzamide
;
_journal_coeditor_code PV2414
_journal_issue 7
_journal_name_full 'Acta Crystallographica Section E'
_journal_page_first o1738
_journal_paper_doi 10.1107/S1600536811019222
_journal_volume 67
_journal_year 2011
_chemical_formula_iupac 'C13 H9 Cl2 N O'
_chemical_formula_moiety 'C13 H9 Cl2 N O'
_chemical_formula_sum 'C13 H9 Cl2 N O'
_chemical_formula_weight 266.11
_chemical_name_systematic
;
2,6-Dichloro-<i>N</i>-phenylbenzamide
;
_space_group_IT_number 14
_symmetry_cell_setting monoclinic
_symmetry_space_group_name_Hall '-P 2ybc'
_symmetry_space_group_name_H-M 'P 1 21/c 1'
_atom_sites_solution_hydrogens geom
_atom_sites_solution_primary direct
_atom_sites_solution_secondary difmap
_audit_creation_method SHELXL-97
_cell_angle_alpha 90.00
_cell_angle_beta 91.43(3)
_cell_angle_gamma 90.00
_cell_formula_units_Z 8
_cell_length_a 12.378(3)
_cell_length_b 11.657(2)
_cell_length_c 17.525(4)
_cell_measurement_reflns_used 25
_cell_measurement_temperature 293(2)
_cell_measurement_theta_max 13
_cell_measurement_theta_min 9
_cell_volume 2527.9(9)
_computing_cell_refinement 'CAD-4 Software (Enraf--Nonius, 1989)'
_computing_data_collection 'CAD-4 Software (Enraf--Nonius, 1989)'
_computing_data_reduction 'XCAD4 (Harms & Wocadlo, 1995)'
_computing_molecular_graphics 'PLATON (Spek, 2009)'
_computing_publication_material 'SHELXL97 (Sheldrick, 2008)'
_computing_structure_refinement 'SHELXL97 (Sheldrick, 2008)'
_computing_structure_solution 'SHELXS97 (Sheldrick, 2008)'
_diffrn_ambient_temperature 293(2)
_diffrn_measured_fraction_theta_full 0.997
_diffrn_measured_fraction_theta_max 0.997
_diffrn_measurement_device_type 'Enraf--Nonius CAD-4'
_diffrn_measurement_method \w/2\q
_diffrn_radiation_monochromator graphite
_diffrn_radiation_source 'fine-focus sealed tube'
_diffrn_radiation_type MoK\a
_diffrn_radiation_wavelength 0.71073
_diffrn_reflns_av_R_equivalents 0.0292
_diffrn_reflns_av_sigmaI/netI 0.0628
_diffrn_reflns_limit_h_max 14
_diffrn_reflns_limit_h_min 0
_diffrn_reflns_limit_k_max 14
_diffrn_reflns_limit_k_min 0
_diffrn_reflns_limit_l_max 21
_diffrn_reflns_limit_l_min -21
_diffrn_reflns_number 4807
_diffrn_reflns_theta_full 25.30
_diffrn_reflns_theta_max 25.30
_diffrn_reflns_theta_min 1.65
_diffrn_standards_decay_% 1
_diffrn_standards_interval_count 200
_diffrn_standards_interval_time 120
_diffrn_standards_number 3
_exptl_absorpt_coefficient_mu 0.495
_exptl_absorpt_correction_T_max 0.9522
_exptl_absorpt_correction_T_min 0.8658
_exptl_absorpt_correction_type psi-scan
_exptl_absorpt_process_details '(North <i>et al.</i>, 1968)'
_exptl_crystal_colour colourless
_exptl_crystal_density_diffrn 1.398
_exptl_crystal_density_method 'not measured'
_exptl_crystal_description block
_exptl_crystal_F_000 1088
_exptl_crystal_size_max 0.30
_exptl_crystal_size_mid 0.10
_exptl_crystal_size_min 0.10
_refine_diff_density_max 0.239
_refine_diff_density_min -0.360
_refine_ls_extinction_method none
_refine_ls_goodness_of_fit_ref 1.000
_refine_ls_hydrogen_treatment constr
_refine_ls_matrix_type full
_refine_ls_number_parameters 307
_refine_ls_number_reflns 4586
_refine_ls_number_restraints 0
_refine_ls_restrained_S_all 1.000
_refine_ls_R_factor_all 0.1413
_refine_ls_R_factor_gt 0.0673
_refine_ls_shift/su_max 0.000
_refine_ls_shift/su_mean 0.000
_refine_ls_structure_factor_coef Fsqd
_refine_ls_weighting_details 'calc w=1/[\s^2^(Fo^2^)+(0.0700P)^2^+0.0000P] where P=(Fo^2^+2Fc^2^)/3'
_refine_ls_weighting_scheme calc
_refine_ls_wR_factor_gt 0.1415
_refine_ls_wR_factor_ref 0.1683
_reflns_number_gt 2154
_reflns_number_total 4586
_reflns_threshold_expression I>2\s(I)
_cod_data_source_file pv2414.cif
_cod_data_source_block I
_cod_original_sg_symbol_H-M 'P 21/c'
_cod_database_code 2230832
_cod_database_fobs_code 2230832

loop_
_symmetry_equiv_pos_as_xyz
'x, y, z'
'-x, y+1/2, -z+1/2'
'-x, -y, -z'
'x, -y-1/2, z-1/2'

loop_
_atom_site_type_symbol
_atom_site_label
_atom_site_fract_x
_atom_site_fract_y
_atom_site_fract_z
_atom_site_U_iso_or_equiv
_atom_site_adp_type
_atom_site_calc_flag
_atom_site_refinement_flags
_atom_site_occupancy
_atom_site_symmetry_multiplicity
_atom_site_disorder_assembly
_atom_site_disorder_group
Cl Cl1 0.97924(12) 0.86429(16) -0.00070(10) 0.1283(6) Uani d . 1 1 . .
N N1 1.2544(2) 0.8856(3) 0.00933(17) 0.0602(9) Uani d . 1 1 . .
H H1A 1.2464 0.8846 0.0579 0.072 Uiso calc R 1 1 . .
O O1 1.2151(2) 0.7888(3) -0.10032(14) 0.0815(9) Uani d . 1 1 . .
C C1 1.3839(4) 0.9621(4) -0.0806(3) 0.0815(13) Uani d . 1 1 . .
H H1B 1.3899 0.8905 -0.1035 0.098 Uiso calc R 1 1 . .
Cl Cl2 1.31603(18) 0.57910(17) 0.01462(10) 0.1680(9) Uani d . 1 1 . .
C C2 1.4429(4) 1.0533(5) -0.1066(3) 0.0895(15) Uani d . 1 1 . .
H H2A 1.4888 1.0421 -0.1471 0.107 Uiso calc R 1 1 . .
C C3 1.4363(4) 1.1573(5) -0.0756(3) 0.0950(16) Uani d . 1 1 . .
H H3A 1.4769 1.2179 -0.0942 0.114 Uiso calc R 1 1 . .
C C4 1.3676(5) 1.1736(4) -0.0149(3) 0.1019(17) Uani d . 1 1 . .
H H4A 1.3620 1.2457 0.0075 0.122 Uiso calc R 1 1 . .
C C5 1.3076(4) 1.0833(4) 0.0123(3) 0.0827(13) Uani d . 1 1 . .
H H5A 1.2615 1.0945 0.0528 0.099 Uiso calc R 1 1 . .
C C6 1.3161(3) 0.9770(4) -0.0205(2) 0.0566(10) Uani d . 1 1 . .
C C7 1.2075(3) 0.8004(3) -0.0308(2) 0.0564(10) Uani d . 1 1 . .
C C8 1.1439(4) 0.7168(4) 0.0145(2) 0.0638(11) Uani d . 1 1 . .
C C9 1.1858(5) 0.6147(5) 0.0379(3) 0.1027(19) Uani d . 1 1 . .
C C10 1.1226(9) 0.5356(7) 0.0811(4) 0.147(3) Uani d . 1 1 . .
H H10A 1.1506 0.4658 0.0981 0.177 Uiso calc R 1 1 . .
C C11 1.0196(9) 0.5681(8) 0.0959(5) 0.164(5) Uani d . 1 1 . .
H H11A 0.9770 0.5185 0.1238 0.197 Uiso calc R 1 1 . .
C C12 0.9770(6) 0.6660(7) 0.0728(3) 0.129(2) Uani d . 1 1 . .
H H12A 0.9061 0.6841 0.0843 0.155 Uiso calc R 1 1 . .
C C13 1.0376(5) 0.7408(4) 0.0320(2) 0.0881(15) Uani d . 1 1 . .
Cl Cl3 0.66623(13) 0.16121(13) 0.29111(9) 0.1217(6) Uani d . 1 1 . .
Cl Cl4 0.69136(12) 0.58215(11) 0.17119(8) 0.1060(5) Uani d . 1 1 . .
O O2 0.7863(2) 0.4326(3) 0.32969(15) 0.0806(9) Uani d . 1 1 . .
N N2 0.8572(2) 0.3470(3) 0.22519(16) 0.0549(8) Uani d . 1 1 . .
H H2B 0.8389 0.3164 0.1821 0.066 Uiso calc R 1 1 . .
C C14 1.0337(3) 0.2715(4) 0.2072(2) 0.0687(11) Uani d . 1 1 . .
H H14A 1.0021 0.2178 0.1743 0.082 Uiso calc R 1 1 . .
C C15 1.1440(4) 0.2708(4) 0.2186(3) 0.0863(14) Uani d . 1 1 . .
H H15A 1.1866 0.2176 0.1935 0.104 Uiso calc R 1 1 . .
C C16 1.1907(4) 0.3504(5) 0.2678(3) 0.0919(15) Uani d . 1 1 . .
H H16A 1.2651 0.3510 0.2762 0.110 Uiso calc R 1 1 . .
C C17 1.1277(4) 0.4273(5) 0.3037(3) 0.0875(15) Uani d . 1 1 . .
H H17A 1.1596 0.4807 0.3366 0.105 Uiso calc R 1 1 . .
C C18 1.0159(4) 0.4280(4) 0.2922(2) 0.0740(12) Uani d . 1 1 . .
H H18A 0.9735 0.4811 0.3174 0.089 Uiso calc R 1 1 . .
C C19 0.9687(3) 0.3490(3) 0.2431(2) 0.0562(10) Uani d . 1 1 . .
C C20 0.7758(3) 0.3869(3) 0.2669(2) 0.0579(10) Uani d . 1 1 . .
C C21 0.6667(3) 0.3711(4) 0.2297(2) 0.0549(10) Uani d . 1 1 . .
C C22 0.6084(4) 0.2723(4) 0.2402(2) 0.0726(12) Uani d . 1 1 . .
C C23 0.5063(5) 0.2590(5) 0.2082(3) 0.0966(17) Uani d . 1 1 . .
H H23A 0.4684 0.1911 0.2154 0.116 Uiso calc R 1 1 . .
C C24 0.4610(4) 0.3457(7) 0.1659(3) 0.109(2) Uani d . 1 1 . .
H H24A 0.3915 0.3377 0.1452 0.131 Uiso calc R 1 1 . .
C C25 0.5177(4) 0.4442(6) 0.1540(3) 0.0988(18) Uani d . 1 1 . .
H H25A 0.4874 0.5027 0.1244 0.119 Uiso calc R 1 1 . .
C C26 0.6198(4) 0.4571(4) 0.1857(2) 0.0722(12) Uani d . 1 1 . .

loop_
_atom_site_aniso_label
_atom_site_aniso_U_11
_atom_site_aniso_U_22
_atom_site_aniso_U_33
_atom_site_aniso_U_12
_atom_site_aniso_U_13
_atom_site_aniso_U_23
Cl1 0.1012(11) 0.1715(16) 0.1128(12) 0.0422(11) 0.0185(9) 0.0025(11)
N1 0.071(2) 0.075(2) 0.0347(16) -0.0089(19) 0.0004(15) -0.0037(16)
O1 0.096(2) 0.110(2) 0.0395(16) -0.0249(19) 0.0091(14) -0.0131(16)
C1 0.086(3) 0.092(4) 0.067(3) -0.003(3) 0.011(3) -0.003(3)
Cl2 0.227(2) 0.1771(17) 0.0973(12) 0.1220(17) -0.0434(12) -0.0265(11)
C2 0.082(3) 0.112(4) 0.076(3) -0.012(3) 0.016(3) 0.022(3)
C3 0.103(4) 0.099(4) 0.082(4) -0.024(4) -0.009(3) 0.028(3)
C4 0.134(5) 0.073(4) 0.098(4) -0.017(4) -0.005(4) -0.008(3)
C5 0.100(4) 0.079(3) 0.069(3) -0.011(3) 0.005(3) -0.005(3)
C6 0.058(2) 0.069(3) 0.043(2) -0.006(2) -0.0025(19) 0.006(2)
C7 0.065(3) 0.064(3) 0.041(2) 0.000(2) -0.0014(19) -0.004(2)
C8 0.094(3) 0.058(3) 0.039(2) -0.012(3) -0.001(2) 0.000(2)
C9 0.177(6) 0.077(4) 0.053(3) 0.011(4) -0.020(3) 0.000(3)
C10 0.277(11) 0.083(5) 0.080(5) -0.002(7) -0.042(6) 0.012(4)
C11 0.269(13) 0.133(8) 0.091(5) -0.096(9) -0.009(7) 0.028(5)
C12 0.142(6) 0.162(7) 0.084(4) -0.058(6) 0.031(4) -0.007(4)
C13 0.108(4) 0.109(4) 0.048(3) -0.043(3) 0.014(3) -0.002(3)
Cl3 0.1448(13) 0.1094(11) 0.1111(11) -0.0318(10) 0.0069(9) 0.0454(9)
Cl4 0.1334(12) 0.0765(9) 0.1080(10) 0.0172(8) -0.0024(9) 0.0099(8)
O2 0.092(2) 0.109(2) 0.0412(15) -0.0032(19) 0.0053(14) -0.0202(16)
N2 0.056(2) 0.067(2) 0.0414(17) 0.0034(17) -0.0032(15) -0.0082(15)
C14 0.067(3) 0.063(3) 0.076(3) 0.003(2) -0.005(2) -0.009(2)
C15 0.061(3) 0.103(4) 0.095(4) 0.014(3) 0.000(3) -0.006(3)
C16 0.067(3) 0.113(4) 0.095(4) 0.000(3) -0.010(3) 0.005(3)
C17 0.079(4) 0.103(4) 0.080(3) -0.016(3) -0.023(3) -0.007(3)
C18 0.072(3) 0.081(3) 0.069(3) -0.002(3) -0.010(2) -0.011(2)
C19 0.063(3) 0.060(3) 0.045(2) -0.003(2) -0.0066(19) 0.0000(19)
C20 0.068(3) 0.066(3) 0.039(2) 0.001(2) 0.008(2) 0.000(2)
C21 0.055(2) 0.068(3) 0.042(2) 0.007(2) 0.0118(18) -0.006(2)
C22 0.068(3) 0.091(4) 0.059(3) -0.005(3) 0.015(2) -0.006(3)
C23 0.074(4) 0.130(5) 0.088(4) -0.020(4) 0.032(3) -0.027(4)
C24 0.049(3) 0.182(7) 0.097(4) 0.011(4) 0.000(3) -0.047(5)
C25 0.069(4) 0.143(6) 0.083(4) 0.039(4) -0.008(3) -0.021(4)
C26 0.066(3) 0.088(3) 0.062(3) 0.021(3) 0.006(2) -0.011(3)

loop_
_atom_type_symbol
_atom_type_description
_atom_type_scat_dispersion_real
_atom_type_scat_dispersion_imag
_atom_type_scat_source
C C 0.0033 0.0016 'International Tables Vol C Tables 4.2.6.8 and 6.1.1.4'
H H 0.0000 0.0000 'International Tables Vol C Tables 4.2.6.8 and 6.1.1.4'
N N 0.0061 0.0033 'International Tables Vol C Tables 4.2.6.8 and 6.1.1.4'
O O 0.0106 0.0060 'International Tables Vol C Tables 4.2.6.8 and 6.1.1.4'
Cl Cl 0.1484 0.1585 'International Tables Vol C Tables 4.2.6.8 and 6.1.1.4'

loop_
_geom_angle_atom_site_label_1
_geom_angle_atom_site_label_2
_geom_angle_atom_site_label_3
_geom_angle_site_symmetry_1
_geom_angle_site_symmetry_3
_geom_angle
_geom_angle_publ_flag
C7 N1 C6 . . 126.4(3) ?
C7 N1 H1A . . 116.8 ?
C6 N1 H1A . . 116.8 ?
C2 C1 C6 . . 119.8(5) ?
C2 C1 H1B . . 120.1 ?
C6 C1 H1B . . 120.1 ?
C3 C2 C1 . . 122.1(5) ?
C3 C2 H2A . . 119.0 ?
C1 C2 H2A . . 119.0 ?
C2 C3 C4 . . 118.7(5) ?
C2 C3 H3A . . 120.6 ?
C4 C3 H3A . . 120.6 ?
C5 C4 C3 . . 120.3(5) ?
C5 C4 H4A . . 119.9 ?
C3 C4 H4A . . 119.9 ?
C6 C5 C4 . . 119.8(5) ?
C6 C5 H5A . . 120.1 ?
C4 C5 H5A . . 120.1 ?
C5 C6 C1 . . 119.4(4) ?
C5 C6 N1 . . 118.5(4) ?
C1 C6 N1 . . 122.1(4) ?
O1 C7 N1 . . 123.9(4) ?
O1 C7 C8 . . 120.6(4) ?
N1 C7 C8 . . 115.6(3) ?
C9 C8 C13 . . 117.9(5) ?
C9 C8 C7 . . 122.0(5) ?
C13 C8 C7 . . 120.1(4) ?
C8 C9 C10 . . 120.8(7) ?
C8 C9 Cl2 . . 119.5(5) ?
C10 C9 Cl2 . . 119.7(6) ?
C11 C10 C9 . . 116.5(8) ?
C11 C10 H10A . . 121.7 ?
C9 C10 H10A . . 121.7 ?
C12 C11 C10 . . 123.6(10) ?
C12 C11 H11A . . 118.2 ?
C10 C11 H11A . . 118.2 ?
C11 C12 C13 . . 119.6(8) ?
C11 C12 H12A . . 120.2 ?
C13 C12 H12A . . 120.2 ?
C12 C13 C8 . . 121.6(6) ?
C12 C13 Cl1 . . 118.8(5) ?
C8 C13 Cl1 . . 119.5(4) ?
C20 N2 C19 . . 128.2(3) ?
C20 N2 H2B . . 115.9 ?
C19 N2 H2B . . 115.9 ?
C19 C14 C15 . . 121.9(4) ?
C19 C14 H14A . . 119.0 ?
C15 C14 H14A . . 119.0 ?
C14 C15 C16 . . 118.9(5) ?
C14 C15 H15A . . 120.5 ?
C16 C15 H15A . . 120.5 ?
C17 C16 C15 . . 119.9(5) ?
C17 C16 H16A . . 120.1 ?
C15 C16 H16A . . 120.1 ?
C16 C17 C18 . . 121.2(5) ?
C16 C17 H17A . . 119.4 ?
C18 C17 H17A . . 119.4 ?
C19 C18 C17 . . 119.3(4) ?
C19 C18 H18A . . 120.4 ?
C17 C18 H18A . . 120.4 ?
C14 C19 C18 . . 118.8(4) ?
C14 C19 N2 . . 118.0(3) ?
C18 C19 N2 . . 123.2(4) ?
O2 C20 N2 . . 125.1(4) ?
O2 C20 C21 . . 121.3(4) ?
N2 C20 C21 . . 113.7(3) ?
C22 C21 C26 . . 117.9(4) ?
C22 C21 C20 . . 121.1(4) ?
C26 C21 C20 . . 121.0(4) ?
C21 C22 C23 . . 121.3(5) ?
C21 C22 Cl3 . . 119.2(4) ?
C23 C22 Cl3 . . 119.4(5) ?
C24 C23 C22 . . 119.8(5) ?
C24 C23 H23A . . 120.1 ?
C22 C23 H23A . . 120.1 ?
C25 C24 C23 . . 119.9(5) ?
C25 C24 H24A . . 120.0 ?
C23 C24 H24A . . 120.0 ?
C24 C25 C26 . . 120.1(6) ?
C24 C25 H25A . . 119.9 ?
C26 C25 H25A . . 119.9 ?
C25 C26 C21 . . 121.0(5) ?
C25 C26 Cl4 . . 120.1(4) ?
C21 C26 Cl4 . . 118.9(4) ?

loop_
_geom_bond_atom_site_label_1
_geom_bond_atom_site_label_2
_geom_bond_site_symmetry_2
_geom_bond_distance
_geom_bond_publ_flag
Cl1 C13 . 1.704(6) ?
N1 C7 . 1.341(4) ?
N1 C6 . 1.418(5) ?
N1 H1A . 0.8600 ?
O1 C7 . 1.232(4) ?
C1 C2 . 1.374(6) ?
C1 C6 . 1.374(5) ?
C1 H1B . 0.9300 ?
Cl2 C9 . 1.723(7) ?
C2 C3 . 1.331(7) ?
C2 H2A . 0.9300 ?
C3 C4 . 1.393(7) ?
C3 H3A . 0.9300 ?
C4 C5 . 1.380(6) ?
C4 H4A . 0.9300 ?
C5 C6 . 1.371(6) ?
C5 H5A . 0.9300 ?
C7 C8 . 1.494(5) ?
C8 C9 . 1.358(6) ?
C8 C13 . 1.387(6) ?
C9 C10 . 1.437(10) ?
C10 C11 . 1.361(11) ?
C10 H10A . 0.9300 ?
C11 C12 . 1.317(10) ?
C11 H11A . 0.9300 ?
C12 C13 . 1.365(7) ?
C12 H12A . 0.9300 ?
Cl3 C22 . 1.719(5) ?
Cl4 C26 . 1.728(5) ?
O2 C20 . 1.226(4) ?
N2 C20 . 1.343(4) ?
N2 C19 . 1.409(4) ?
N2 H2B . 0.8600 ?
C14 C19 . 1.373(5) ?
C14 C15 . 1.375(5) ?
C14 H14A . 0.9300 ?
C15 C16 . 1.384(6) ?
C15 H15A . 0.9300 ?
C16 C17 . 1.354(6) ?
C16 H16A . 0.9300 ?
C17 C18 . 1.393(6) ?
C17 H17A . 0.9300 ?
C18 C19 . 1.380(5) ?
C18 H18A . 0.9300 ?
C20 C21 . 1.496(5) ?
C21 C22 . 1.374(5) ?
C21 C26 . 1.383(5) ?
C22 C23 . 1.378(6) ?
C23 C24 . 1.367(7) ?
C23 H23A . 0.9300 ?
C24 C25 . 1.365(8) ?
C24 H24A . 0.9300 ?
C25 C26 . 1.375(6) ?
C25 H25A . 0.9300 ?

loop_
_geom_hbond_atom_site_label_D
_geom_hbond_atom_site_label_H
_geom_hbond_atom_site_label_A
_geom_hbond_site_symmetry_A
_geom_hbond_distance_DH
_geom_hbond_distance_HA
_geom_hbond_distance_DA
_geom_hbond_angle_DHA
N1 H1A O2 2_755 0.86 2.09 2.927(5) 163
N2 H2B O1 3_765 0.86 1.99 2.830(5) 165
C1 H1B O1 . 0.93 2.46 2.920(7) 110
C18 H18A O2 . 0.93 2.41 2.937(6) 116

loop_
_geom_torsion_atom_site_label_1
_geom_torsion_atom_site_label_2
_geom_torsion_atom_site_label_3
_geom_torsion_atom_site_label_4
_geom_torsion_site_symmetry_1
_geom_torsion_site_symmetry_2
_geom_torsion_site_symmetry_3
_geom_torsion_site_symmetry_4
_geom_torsion
_geom_torsion_publ_flag
C6 C1 C2 C3 . . . . -0.3(8) ?
C1 C2 C3 C4 . . . . 0.1(8) ?
C2 C3 C4 C5 . . . . 0.0(8) ?
C3 C4 C5 C6 . . . . 0.2(8) ?
C4 C5 C6 C1 . . . . -0.5(7) ?
C4 C5 C6 N1 . . . . 179.2(4) ?
C2 C1 C6 C5 . . . . 0.5(7) ?
C2 C1 C6 N1 . . . . -179.2(4) ?
C7 N1 C6 C5 . . . . 143.6(4) ?
C7 N1 C6 C1 . . . . -36.8(6) ?
C6 N1 C7 O1 . . . . 2.4(6) ?
C6 N1 C7 C8 . . . . -178.1(4) ?
O1 C7 C8 C9 . . . . 81.7(5) ?
N1 C7 C8 C9 . . . . -97.9(5) ?
O1 C7 C8 C13 . . . . -96.4(5) ?
N1 C7 C8 C13 . . . . 84.1(5) ?
C13 C8 C9 C10 . . . . -1.6(7) ?
C7 C8 C9 C10 . . . . -179.7(5) ?
C13 C8 C9 Cl2 . . . . 177.8(3) ?
C7 C8 C9 Cl2 . . . . -0.3(6) ?
C8 C9 C10 C11 . . . . 0.9(10) ?
Cl2 C9 C10 C11 . . . . -178.5(6) ?
C9 C10 C11 C12 . . . . 0.0(13) ?
C10 C11 C12 C13 . . . . -0.2(13) ?
C11 C12 C13 C8 . . . . -0.6(9) ?
C11 C12 C13 Cl1 . . . . 177.3(6) ?
C9 C8 C13 C12 . . . . 1.5(7) ?
C7 C8 C13 C12 . . . . 179.6(4) ?
C9 C8 C13 Cl1 . . . . -176.4(3) ?
C7 C8 C13 Cl1 . . . . 1.7(5) ?
C19 C14 C15 C16 . . . . 0.2(7) ?
C14 C15 C16 C17 . . . . -0.1(8) ?
C15 C16 C17 C18 . . . . 0.2(8) ?
C16 C17 C18 C19 . . . . -0.3(7) ?
C15 C14 C19 C18 . . . . -0.4(6) ?
C15 C14 C19 N2 . . . . 176.9(4) ?
C17 C18 C19 C14 . . . . 0.4(6) ?
C17 C18 C19 N2 . . . . -176.8(4) ?
C20 N2 C19 C14 . . . . 158.0(4) ?
C20 N2 C19 C18 . . . . -24.8(6) ?
C19 N2 C20 O2 . . . . -0.4(6) ?
C19 N2 C20 C21 . . . . 179.5(4) ?
O2 C20 C21 C22 . . . . -91.6(5) ?
N2 C20 C21 C22 . . . . 88.5(4) ?
O2 C20 C21 C26 . . . . 86.2(5) ?
N2 C20 C21 C26 . . . . -93.7(4) ?
C26 C21 C22 C23 . . . . -0.2(6) ?
C20 C21 C22 C23 . . . . 177.7(4) ?
C26 C21 C22 Cl3 . . . . 177.3(3) ?
C20 C21 C22 Cl3 . . . . -4.9(5) ?
C21 C22 C23 C24 . . . . -0.8(7) ?
Cl3 C22 C23 C24 . . . . -178.2(4) ?
C22 C23 C24 C25 . . . . 1.4(8) ?
C23 C24 C25 C26 . . . . -1.2(8) ?
C24 C25 C26 C21 . . . . 0.2(7) ?
C24 C25 C26 Cl4 . . . . -179.6(4) ?
C22 C21 C26 C25 . . . . 0.5(6) ?
C20 C21 C26 C25 . . . . -177.4(4) ?
C22 C21 C26 Cl4 . . . . -179.8(3) ?
C20 C21 C26 Cl4 . . . . 2.4(5) ?
